data_2227221
loop_
_publ_author_name
'Loong, Xe Min'
'Mohamad, Khalit'
'Awang, Khalijah'
'A. Hadi, A. Hamid'
'Ng, Seik Weng'

_publ_section_title
;
 Cabraleahydroxylactone from the leaves of <i>Aglaia exima</i>
;
_journal_coeditor_code BT5334
_journal_issue 10
_journal_name_full 'Acta Crystallographica Section E'
_journal_page_first o2541
_journal_paper_doi 10.1107/S1600536810035208
_journal_volume 66
_journal_year 2010
_chemical_formula_iupac 'C27 H44 O3'
_chemical_formula_moiety 'C27 H44 O3'
_chemical_formula_sum 'C27 H44 O3'
_chemical_formula_weight 416.62
_chemical_name_systematic
;
Cabraleahydroxylactone
;
_space_group_IT_number 19
_symmetry_cell_setting orthorhombic
_symmetry_space_group_name_Hall 'P 2ac 2ab'
_symmetry_space_group_name_H-M 'P 21 21 21'
_atom_sites_solution_hydrogens geom
_atom_sites_solution_primary direct
_atom_sites_solution_secondary difmap
_audit_creation_method SHELXL-97
_cell_angle_alpha 90.00
_cell_angle_beta 90.00
_cell_angle_gamma 90.00
_cell_formula_units_Z 8
_cell_length_a 7.2077(5)
_cell_length_b 20.8363(15)
_cell_length_c 30.464(2)
_cell_measurement_reflns_used 4625
_cell_measurement_temperature 100(2)
_cell_measurement_theta_max 24.2
_cell_measurement_theta_min 2.2
_cell_volume 4575.1(5)
_computing_cell_refinement 'SAINT (Bruker, 2009)'
_computing_data_collection 'APEX2 (Bruker, 2009)'
_computing_data_reduction 'SAINT (Bruker, 2009)'
_computing_molecular_graphics 'X-SEED (Barbour, 2001)'
_computing_publication_material 'publCIF (Westrip, 2010)'
_computing_structure_refinement 'SHELXL97 (Sheldrick, 2008)'
_computing_structure_solution 'SHELXS97 (Sheldrick, 2008)'
_diffrn_ambient_temperature 100(2)
_diffrn_measured_fraction_theta_full 1.000
_diffrn_measured_fraction_theta_max 1.000
_diffrn_measurement_device_type 'Bruker SMART APEX'
_diffrn_measurement_method '\w scans'
_diffrn_radiation_monochromator graphite
_diffrn_radiation_source 'fine-focus sealed tube'
_diffrn_radiation_type MoK\a
_diffrn_radiation_wavelength 0.71073
_diffrn_reflns_av_R_equivalents 0.0975
_diffrn_reflns_av_sigmaI/netI 0.0562
_diffrn_reflns_limit_h_max 8
_diffrn_reflns_limit_h_min -8
_diffrn_reflns_limit_k_max 23
_diffrn_reflns_limit_k_min -24
_diffrn_reflns_limit_l_max 36
_diffrn_reflns_limit_l_min -36
_diffrn_reflns_number 36097
_diffrn_reflns_theta_full 25.00
_diffrn_reflns_theta_max 25.00
_diffrn_reflns_theta_min 1.18
_diffrn_standards_decay_% 0
_diffrn_standards_interval_count 0
_diffrn_standards_interval_time 0
_diffrn_standards_number 0
_exptl_absorpt_coefficient_mu 0.076
_exptl_absorpt_correction_type none
_exptl_crystal_colour Colorless
_exptl_crystal_density_diffrn 1.210
_exptl_crystal_density_method 'not measured'
_exptl_crystal_description Prism
_exptl_crystal_F_000 1840
_exptl_crystal_size_max 0.30
_exptl_crystal_size_mid 0.05
_exptl_crystal_size_min 0.05
_refine_diff_density_max 0.260
_refine_diff_density_min -0.250
_refine_ls_extinction_method none
_refine_ls_goodness_of_fit_ref 1.066
_refine_ls_hydrogen_treatment constr
_refine_ls_matrix_type full
_refine_ls_number_parameters 555
_refine_ls_number_reflns 4573
_refine_ls_number_restraints 0
_refine_ls_restrained_S_all 1.066
_refine_ls_R_factor_all 0.0630
_refine_ls_R_factor_gt 0.0465
_refine_ls_shift/su_max 0.001
_refine_ls_shift/su_mean 0.001
_refine_ls_structure_factor_coef Fsqd
_refine_ls_weighting_details 'calc w=1/[\s^2^(Fo^2^)+(0.0442P)^2^+4.0407P] where P=(Fo^2^+2Fc^2^)/3'
_refine_ls_weighting_scheme calc
_refine_ls_wR_factor_gt 0.1119
_refine_ls_wR_factor_ref 0.1214
_reflns_number_gt 3803
_reflns_number_total 4573
_reflns_threshold_expression I>2\s(I)
_cod_data_source_file bt5334.cif
_cod_data_source_block I
_cod_original_cell_volume 4575.2(6)
_cod_database_code 2227221
_cod_database_fobs_code 2227221

loop_
_symmetry_equiv_pos_as_xyz
'x, y, z'
'-x+1/2, -y, z+1/2'
'x+1/2, -y+1/2, -z'
'-x, y+1/2, -z+1/2'

loop_
_atom_site_type_symbol
_atom_site_label
_atom_site_fract_x
_atom_site_fract_y
_atom_site_fract_z
_atom_site_U_iso_or_equiv
_atom_site_adp_type
_atom_site_calc_flag
_atom_site_refinement_flags
_atom_site_occupancy
_atom_site_disorder_assembly
_atom_site_disorder_group
O O1 0.2796(5) 0.58659(13) 0.38176(9) 0.0281(7) Uani d . 1 . .
H H1 0.2911 0.5471 0.3770 0.042 Uiso calc R 1 . .
O O2 0.4571(4) 1.09025(13) 0.60025(8) 0.0251(7) Uani d . 1 . .
O O3 0.3075(4) 1.06676(12) 0.53818(8) 0.0171(6) Uani d . 1 . .
O O4 0.7658(4) 1.04183(13) 0.64896(8) 0.0204(6) Uani d . 1 . .
H H4 0.6726 1.0594 0.6376 0.031 Uiso calc R 1 . .
O O5 0.9808(4) 0.79695(14) 1.01455(9) 0.0278(7) Uani d . 1 . .
O O6 0.9900(4) 0.79834(12) 0.94154(8) 0.0176(6) Uani d . 1 . .
C C1 0.2089(6) 0.61757(19) 0.34291(12) 0.0191(9) Uani d . 1 . .
H H1A 0.1912 0.5842 0.3197 0.023 Uiso calc R 1 . .
C C2 0.3559(6) 0.66442(19) 0.32737(13) 0.0208(9) Uani d . 1 . .
H H2A 0.3199 0.6817 0.2983 0.025 Uiso calc R 1 . .
H H2B 0.4753 0.6415 0.3239 0.025 Uiso calc R 1 . .
C C3 0.3817(5) 0.72036(19) 0.35968(13) 0.0178(8) Uani d . 1 . .
H H3A 0.4273 0.7033 0.3880 0.021 Uiso calc R 1 . .
H H3B 0.4773 0.7499 0.3480 0.021 Uiso calc R 1 . .
C C4 0.2018(5) 0.75810(18) 0.36769(12) 0.0143(8) Uani d . 1 . .
C C5 0.1559(6) 0.79549(19) 0.32509(11) 0.0185(9) Uani d . 1 . .
H H5A 0.2078 0.7727 0.2998 0.028 Uiso calc R 1 . .
H H5B 0.2098 0.8386 0.3267 0.028 Uiso calc R 1 . .
H H5C 0.0210 0.7988 0.3218 0.028 Uiso calc R 1 . .
C C6 0.0509(5) 0.70880(18) 0.38243(12) 0.0142(8) Uani d . 1 . .
H H6 0.0993 0.6905 0.4105 0.017 Uiso calc R 1 . .
C C7 0.0202(5) 0.64947(18) 0.35207(12) 0.0170(8) Uani d . 1 . .
C C8 -0.0750(6) 0.6656(2) 0.30844(12) 0.0211(9) Uani d . 1 . .
H H8A 0.0071 0.6928 0.2907 0.032 Uiso calc R 1 . .
H H8B -0.1911 0.6886 0.3142 0.032 Uiso calc R 1 . .
H H8C -0.1018 0.6259 0.2925 0.032 Uiso calc R 1 . .
C C9 -0.1035(6) 0.59982(19) 0.37536(13) 0.0246(10) Uani d . 1 . .
H H9A -0.0986 0.5590 0.3594 0.037 Uiso calc R 1 . .
H H9B -0.2317 0.6154 0.3761 0.037 Uiso calc R 1 . .
H H9C -0.0590 0.5934 0.4054 0.037 Uiso calc R 1 . .
C C10 -0.1287(5) 0.74284(18) 0.39526(12) 0.0160(8) Uani d . 1 . .
H H10A -0.2243 0.7106 0.4030 0.019 Uiso calc R 1 . .
H H10B -0.1752 0.7682 0.3701 0.019 Uiso calc R 1 . .
C C11 -0.0943(5) 0.78739(19) 0.43454(12) 0.0154(8) Uani d . 1 . .
H H11A -0.0567 0.7611 0.4601 0.019 Uiso calc R 1 . .
H H11B -0.2118 0.8093 0.4422 0.019 Uiso calc R 1 . .
C C12 0.0556(5) 0.83837(18) 0.42601(12) 0.0129(8) Uani d . 1 . .
C C13 -0.0256(6) 0.88744(18) 0.39315(12) 0.0187(9) Uani d . 1 . .
H H13A -0.1171 0.9145 0.4081 0.028 Uiso calc R 1 . .
H H13B -0.0857 0.8645 0.3689 0.028 Uiso calc R 1 . .
H H13C 0.0744 0.9144 0.3816 0.028 Uiso calc R 1 . .
C C14 0.2335(5) 0.80400(18) 0.40804(11) 0.0122(8) Uani d . 1 . .
H H14 0.2734 0.7749 0.4324 0.015 Uiso calc R 1 . .
C C15 0.3967(5) 0.85132(19) 0.40226(13) 0.0173(8) Uani d . 1 . .
H H15A 0.5085 0.8272 0.3931 0.021 Uiso calc R 1 . .
H H15B 0.3660 0.8822 0.3787 0.021 Uiso calc R 1 . .
C C16 0.4400(5) 0.88847(19) 0.44474(13) 0.0175(8) Uani d . 1 . .
H H16A 0.4863 0.8584 0.4674 0.021 Uiso calc R 1 . .
H H16B 0.5381 0.9207 0.4390 0.021 Uiso calc R 1 . .
C C17 0.2675(5) 0.92170(17) 0.46118(12) 0.0139(8) Uani d . 1 . .
H H17 0.2242 0.9505 0.4370 0.017 Uiso calc R 1 . .
C C18 0.1089(5) 0.87326(18) 0.46999(12) 0.0138(8) Uani d . 1 . .
C C19 0.1657(6) 0.82524(19) 0.50616(12) 0.0199(9) Uani d . 1 . .
H H19A 0.2378 0.8476 0.5287 0.030 Uiso calc R 1 . .
H H19B 0.2411 0.7910 0.4933 0.030 Uiso calc R 1 . .
H H19C 0.0541 0.8067 0.5194 0.030 Uiso calc R 1 . .
C C20 -0.0365(6) 0.91833(18) 0.49069(12) 0.0188(9) Uani d . 1 . .
H H20A -0.0975 0.9449 0.4680 0.023 Uiso calc R 1 . .
H H20B -0.1324 0.8935 0.5066 0.023 Uiso calc R 1 . .
C C21 0.0764(5) 0.96028(19) 0.52249(13) 0.0186(8) Uani d . 1 . .
H H21A 0.0775 0.9410 0.5522 0.022 Uiso calc R 1 . .
H H21B 0.0221 1.0038 0.5244 0.022 Uiso calc R 1 . .
C C22 0.2785(5) 0.96349(17) 0.50328(12) 0.0149(8) Uani d . 1 . .
H H22 0.3646 0.9421 0.5245 0.018 Uiso calc R 1 . .
C C23 0.3445(5) 1.03260(18) 0.49629(12) 0.0155(8) Uani d . 1 . .
C C24 0.2401(6) 1.06900(18) 0.46072(12) 0.0192(9) Uani d . 1 . .
H H24A 0.2721 1.1147 0.4622 0.029 Uiso calc R 1 . .
H H24B 0.1062 1.0638 0.4651 0.029 Uiso calc R 1 . .
H H24C 0.2746 1.0520 0.4319 0.029 Uiso calc R 1 . .
C C25 0.5553(6) 1.03897(18) 0.49164(12) 0.0184(9) Uani d . 1 . .
H H25A 0.6083 1.0014 0.4762 0.022 Uiso calc R 1 . .
H H25B 0.5885 1.0784 0.4753 0.022 Uiso calc R 1 . .
C C26 0.6246(6) 1.0423(2) 0.53885(13) 0.0216(9) Uani d . 1 . .
H H26A 0.6581 0.9992 0.5500 0.026 Uiso calc R 1 . .
H H26B 0.7336 1.0709 0.5414 0.026 Uiso calc R 1 . .
C C27 0.4611(6) 1.06908(18) 0.56309(13) 0.0184(9) Uani d . 1 . .
C C28 0.8607(6) 1.08736(18) 0.67638(12) 0.0162(8) Uani d . 1 . .
H H28 0.8733 1.1285 0.6597 0.019 Uiso calc R 1 . .
C C29 1.0527(5) 1.06106(18) 0.68467(12) 0.0176(8) Uani d . 1 . .
H H29A 1.1296 1.0949 0.6984 0.021 Uiso calc R 1 . .
H H29B 1.1104 1.0497 0.6562 0.021 Uiso calc R 1 . .
C C30 1.0532(5) 1.00155(17) 0.71448(11) 0.0154(8) Uani d . 1 . .
H H30A 1.1831 0.9884 0.7199 0.019 Uiso calc R 1 . .
H H30B 0.9904 0.9658 0.6990 0.019 Uiso calc R 1 . .
C C31 0.9560(5) 1.01284(17) 0.75894(12) 0.0139(8) Uani d . 1 . .
C C32 1.0809(6) 1.05702(18) 0.78677(13) 0.0187(9) Uani d . 1 . .
H H32A 1.1486 1.0864 0.7674 0.028 Uiso calc R 1 . .
H H32B 1.1695 1.0309 0.8034 0.028 Uiso calc R 1 . .
H H32C 1.0041 1.0818 0.8072 0.028 Uiso calc R 1 . .
C C33 0.7601(5) 1.04067(17) 0.74876(12) 0.0140(8) Uani d . 1 . .
H H33 0.6976 1.0065 0.7311 0.017 Uiso calc R 1 . .
C C34 0.7524(6) 1.10136(17) 0.71919(12) 0.0157(8) Uani d . 1 . .
C C35 0.8312(6) 1.16297(18) 0.74021(13) 0.0216(9) Uani d . 1 . .
H H35A 0.7960 1.2002 0.7224 0.032 Uiso calc R 1 . .
H H35B 0.9667 1.1600 0.7417 0.032 Uiso calc R 1 . .
H H35C 0.7808 1.1679 0.7699 0.032 Uiso calc R 1 . .
C C36 0.5499(6) 1.11633(19) 0.70719(13) 0.0202(9) Uani d . 1 . .
H H36A 0.5469 1.1470 0.6828 0.030 Uiso calc R 1 . .
H H36B 0.4866 1.1349 0.7327 0.030 Uiso calc R 1 . .
H H36C 0.4869 1.0767 0.6984 0.030 Uiso calc R 1 . .
C C37 0.6416(5) 1.04637(18) 0.79052(12) 0.0162(8) Uani d . 1 . .
H H37A 0.7045 1.0749 0.8118 0.019 Uiso calc R 1 . .
H H37B 0.5201 1.0657 0.7831 0.019 Uiso calc R 1 . .
C C38 0.6115(5) 0.98016(18) 0.81121(12) 0.0165(8) Uani d . 1 . .
H H38A 0.5358 0.9852 0.8381 0.020 Uiso calc R 1 . .
H H38B 0.5404 0.9531 0.7905 0.020 Uiso calc R 1 . .
C C39 0.7913(5) 0.94578(18) 0.82302(12) 0.0137(8) Uani d . 1 . .
C C40 0.8788(6) 0.98119(18) 0.86242(12) 0.0165(8) Uani d . 1 . .
H H40A 0.8759 1.0276 0.8571 0.025 Uiso calc R 1 . .
H H40B 1.0077 0.9672 0.8661 0.025 Uiso calc R 1 . .
H H40C 0.8085 0.9713 0.8891 0.025 Uiso calc R 1 . .
C C41 0.9237(5) 0.94567(17) 0.78171(12) 0.0134(8) Uani d . 1 . .
H H41 0.8549 0.9200 0.7592 0.016 Uiso calc R 1 . .
C C42 1.1012(5) 0.90678(17) 0.79026(12) 0.0152(8) Uani d . 1 . .
H H42A 1.1759 0.9056 0.7630 0.018 Uiso calc R 1 . .
H H42B 1.1755 0.9288 0.8130 0.018 Uiso calc R 1 . .
C C43 1.0627(5) 0.83765(18) 0.80528(12) 0.0160(8) Uani d . 1 . .
H H43A 1.0020 0.8134 0.7813 0.019 Uiso calc R 1 . .
H H43B 1.1809 0.8160 0.8126 0.019 Uiso calc R 1 . .
C C44 0.9364(5) 0.83886(18) 0.84565(12) 0.0147(8) Uani d . 1 . .
H H44 1.0012 0.8653 0.8683 0.018 Uiso calc R 1 . .
C C45 0.7527(5) 0.87339(18) 0.83525(12) 0.0145(8) Uani d . 1 . .
C C46 0.6461(6) 0.83813(19) 0.79815(13) 0.0198(9) Uani d . 1 . .
H H46A 0.6665 0.7918 0.8008 0.030 Uiso calc R 1 . .
H H46B 0.6913 0.8530 0.7696 0.030 Uiso calc R 1 . .
H H46C 0.5132 0.8473 0.8007 0.030 Uiso calc R 1 . .
C C47 0.6450(6) 0.86004(18) 0.87787(12) 0.0181(9) Uani d . 1 . .
H H47A 0.5112 0.8693 0.8742 0.022 Uiso calc R 1 . .
H H47B 0.6941 0.8860 0.9025 0.022 Uiso calc R 1 . .
C C48 0.6785(5) 0.78814(19) 0.88553(13) 0.0185(9) Uani d . 1 . .
H H48A 0.5870 0.7621 0.8691 0.022 Uiso calc R 1 . .
H H48B 0.6686 0.7776 0.9171 0.022 Uiso calc R 1 . .
C C49 0.8794(5) 0.77520(18) 0.86838(12) 0.0162(8) Uani d . 1 . .
H H49 0.8726 0.7409 0.8454 0.019 Uiso calc R 1 . .
C C50 1.0103(6) 0.75229(18) 0.90459(12) 0.0168(8) Uani d . 1 . .
C C51 1.2139(5) 0.75294(19) 0.89235(13) 0.0187(9) Uani d . 1 . .
H H51A 1.2529 0.7971 0.8862 0.028 Uiso calc R 1 . .
H H51B 1.2333 0.7264 0.8662 0.028 Uiso calc R 1 . .
H H51C 1.2874 0.7358 0.9167 0.028 Uiso calc R 1 . .
C C52 0.9517(6) 0.68784(18) 0.92501(12) 0.0197(9) Uani d . 1 . .
H H52A 0.8179 0.6797 0.9203 0.024 Uiso calc R 1 . .
H H52B 1.0239 0.6519 0.9124 0.024 Uiso calc R 1 . .
C C53 0.9947(6) 0.69623(19) 0.97360(13) 0.0239(9) Uani d . 1 . .
H H53A 0.9010 0.6743 0.9920 0.029 Uiso calc R 1 . .
H H53B 1.1191 0.6791 0.9808 0.029 Uiso calc R 1 . .
C C54 0.9876(5) 0.76753(19) 0.98025(12) 0.0190(9) Uani d . 1 . .

loop_
_atom_site_aniso_label
_atom_site_aniso_U_11
_atom_site_aniso_U_22
_atom_site_aniso_U_33
_atom_site_aniso_U_12
_atom_site_aniso_U_13
_atom_site_aniso_U_23
O1 0.0374(19) 0.0199(15) 0.0270(16) 0.0070(15) -0.0114(14) -0.0033(13)
O2 0.0267(17) 0.0304(16) 0.0183(14) 0.0063(14) -0.0016(13) -0.0066(12)
O3 0.0152(14) 0.0202(14) 0.0161(13) 0.0014(12) -0.0013(11) -0.0061(11)
O4 0.0211(16) 0.0233(15) 0.0169(14) 0.0035(13) -0.0060(12) -0.0032(11)
O5 0.0351(19) 0.0317(16) 0.0164(15) -0.0028(15) 0.0027(13) 0.0005(13)
O6 0.0212(15) 0.0183(14) 0.0133(13) -0.0027(12) 0.0012(12) -0.0005(11)
C1 0.019(2) 0.022(2) 0.016(2) -0.0013(18) -0.0033(17) -0.0042(16)
C2 0.0093(19) 0.028(2) 0.025(2) 0.0007(18) 0.0018(17) -0.0101(18)
C3 0.0091(19) 0.024(2) 0.020(2) 0.0003(17) -0.0013(16) -0.0040(17)
C4 0.0081(18) 0.020(2) 0.0145(18) -0.0009(16) 0.0009(15) -0.0016(15)
C5 0.022(2) 0.022(2) 0.0112(18) -0.0013(18) 0.0020(17) -0.0011(16)
C6 0.0093(18) 0.0196(19) 0.0136(18) -0.0005(17) -0.0027(15) 0.0004(15)
C7 0.0107(19) 0.021(2) 0.0191(19) -0.0022(17) 0.0003(16) -0.0002(16)
C8 0.016(2) 0.028(2) 0.019(2) -0.0044(19) 0.0032(17) -0.0059(17)
C9 0.032(3) 0.020(2) 0.022(2) -0.0082(19) 0.0024(19) -0.0029(17)
C10 0.0109(19) 0.021(2) 0.0162(19) -0.0009(17) -0.0009(16) 0.0005(16)
C11 0.0061(19) 0.024(2) 0.0160(19) 0.0005(17) 0.0038(15) -0.0009(16)
C12 0.0067(18) 0.0164(19) 0.0158(18) 0.0016(16) -0.0002(15) 0.0010(15)
C13 0.019(2) 0.0172(19) 0.020(2) 0.0053(17) -0.0036(17) 0.0006(16)
C14 0.0068(18) 0.0188(19) 0.0110(17) -0.0002(16) 0.0012(15) -0.0003(15)
C15 0.0082(19) 0.023(2) 0.021(2) -0.0038(16) 0.0027(16) -0.0060(17)
C16 0.0085(19) 0.021(2) 0.023(2) -0.0008(17) 0.0016(16) -0.0057(17)
C17 0.0129(19) 0.0165(19) 0.0124(17) -0.0002(17) 0.0021(15) -0.0012(15)
C18 0.0106(19) 0.0179(19) 0.0129(18) 0.0013(16) 0.0045(15) 0.0009(15)
C19 0.024(2) 0.023(2) 0.0124(19) -0.0044(18) 0.0005(17) 0.0002(16)
C20 0.014(2) 0.022(2) 0.020(2) -0.0010(18) 0.0049(16) -0.0044(16)
C21 0.017(2) 0.022(2) 0.0174(19) 0.0003(17) 0.0063(17) -0.0013(16)
C22 0.016(2) 0.0170(19) 0.0119(18) 0.0046(17) -0.0032(16) -0.0011(15)
C23 0.015(2) 0.018(2) 0.0132(18) 0.0048(17) 0.0008(16) -0.0066(15)
C24 0.020(2) 0.018(2) 0.0198(19) -0.0003(18) -0.0023(17) -0.0001(16)
C25 0.019(2) 0.0148(19) 0.021(2) 0.0011(17) 0.0029(17) -0.0036(16)
C26 0.014(2) 0.021(2) 0.030(2) 0.0013(18) -0.0030(18) -0.0064(18)
C27 0.018(2) 0.0152(19) 0.022(2) 0.0025(17) -0.0041(17) -0.0011(16)
C28 0.018(2) 0.0168(19) 0.0137(18) -0.0003(17) -0.0001(16) 0.0004(15)
C29 0.014(2) 0.023(2) 0.0167(19) -0.0014(18) 0.0061(16) 0.0000(16)
C30 0.0111(19) 0.020(2) 0.0155(18) 0.0000(17) -0.0010(16) 0.0010(15)
C31 0.0079(19) 0.0154(19) 0.0183(19) -0.0017(16) 0.0012(16) -0.0023(15)
C32 0.017(2) 0.019(2) 0.020(2) -0.0034(17) -0.0013(17) 0.0014(16)
C33 0.0115(19) 0.0171(19) 0.0135(18) -0.0004(17) 0.0019(16) -0.0029(15)
C34 0.015(2) 0.0149(19) 0.0168(19) 0.0009(17) 0.0024(17) 0.0005(15)
C35 0.026(2) 0.017(2) 0.021(2) 0.0003(19) -0.0001(18) 0.0000(16)
C36 0.018(2) 0.022(2) 0.021(2) 0.0013(18) 0.0021(17) 0.0018(16)
C37 0.0122(19) 0.020(2) 0.0161(19) 0.0028(17) 0.0027(16) -0.0011(16)
C38 0.0103(19) 0.022(2) 0.0169(19) 0.0025(17) 0.0030(16) -0.0010(16)
C39 0.0094(19) 0.019(2) 0.0123(18) 0.0012(16) 0.0004(15) -0.0023(15)
C40 0.017(2) 0.019(2) 0.0131(18) 0.0025(17) -0.0004(16) 0.0002(15)
C41 0.0076(18) 0.0174(19) 0.0152(18) 0.0019(16) -0.0016(15) -0.0014(15)
C42 0.0092(19) 0.020(2) 0.0167(19) 0.0011(16) 0.0035(15) 0.0002(15)
C43 0.0114(19) 0.0181(19) 0.0184(19) 0.0027(17) -0.0004(16) -0.0008(16)
C44 0.0105(19) 0.0189(19) 0.0149(18) -0.0013(17) -0.0005(16) -0.0007(15)
C45 0.0075(18) 0.021(2) 0.0148(18) -0.0001(17) -0.0002(16) -0.0025(15)
C46 0.016(2) 0.020(2) 0.023(2) -0.0026(18) -0.0007(18) 0.0002(17)
C47 0.013(2) 0.025(2) 0.0165(19) -0.0029(17) 0.0002(17) 0.0028(16)
C48 0.013(2) 0.024(2) 0.0183(19) -0.0026(17) 0.0003(16) 0.0012(17)
C49 0.016(2) 0.0168(19) 0.0158(19) -0.0032(17) 0.0002(16) 0.0011(15)
C50 0.019(2) 0.0140(19) 0.0172(19) -0.0017(17) -0.0017(17) -0.0010(15)
C51 0.019(2) 0.020(2) 0.017(2) -0.0007(18) 0.0003(17) 0.0019(16)
C52 0.016(2) 0.018(2) 0.026(2) -0.0023(17) 0.0002(18) 0.0035(16)
C53 0.023(2) 0.025(2) 0.024(2) -0.0038(19) 0.0006(19) 0.0075(17)
C54 0.016(2) 0.027(2) 0.0141(19) -0.0037(18) 0.0009(16) 0.0053(17)

loop_
_atom_type_symbol
_atom_type_description
_atom_type_scat_dispersion_real
_atom_type_scat_dispersion_imag
_atom_type_scat_source
C C 0.0033 0.0000 'International Tables Vol C Tables 4.2.6.8 and 6.1.1.4'
H H 0.0000 0.0000 'International Tables Vol C Tables 4.2.6.8 and 6.1.1.4'
O O 0.0106 0.0000 'International Tables Vol C Tables 4.2.6.8 and 6.1.1.4'

loop_
_geom_angle_atom_site_label_1
_geom_angle_atom_site_label_2
_geom_angle_atom_site_label_3
_geom_angle_site_symmetry_1
_geom_angle_site_symmetry_3
_geom_angle
_geom_angle_publ_flag
C1 O1 H1 . . 109.5 ?
C27 O3 C23 . . 110.8(3) ?
C28 O4 H4 . . 109.5 ?
C54 O6 C50 . . 111.0(3) ?
O1 C1 C2 . . 107.3(3) ?
O1 C1 C7 . . 110.9(3) ?
C2 C1 C7 . . 113.3(3) ?
O1 C1 H1A . . 108.4 ?
C2 C1 H1A . . 108.4 ?
C7 C1 H1A . . 108.4 ?
C1 C2 C3 . . 111.9(3) ?
C1 C2 H2A . . 109.2 ?
C3 C2 H2A . . 109.2 ?
C1 C2 H2B . . 109.2 ?
C3 C2 H2B . . 109.2 ?
H2A C2 H2B . . 107.9 ?
C4 C3 C2 . . 112.8(3) ?
C4 C3 H3A . . 109.0 ?
C2 C3 H3A . . 109.0 ?
C4 C3 H3B . . 109.0 ?
C2 C3 H3B . . 109.0 ?
H3A C3 H3B . . 107.8 ?
C3 C4 C5 . . 107.8(3) ?
C3 C4 C6 . . 107.3(3) ?
C5 C4 C6 . . 115.0(3) ?
C3 C4 C14 . . 108.2(3) ?
C5 C4 C14 . . 112.3(3) ?
C6 C4 C14 . . 106.0(3) ?
C4 C5 H5A . . 109.5 ?
C4 C5 H5B . . 109.5 ?
H5A C5 H5B . . 109.5 ?
C4 C5 H5C . . 109.5 ?
H5A C5 H5C . . 109.5 ?
H5B C5 H5C . . 109.5 ?
C10 C6 C7 . . 113.5(3) ?
C10 C6 C4 . . 111.0(3) ?
C7 C6 C4 . . 116.7(3) ?
C10 C6 H6 . . 104.7 ?
C7 C6 H6 . . 104.7 ?
C4 C6 H6 . . 104.7 ?
C8 C7 C9 . . 106.7(3) ?
C8 C7 C1 . . 109.5(3) ?
C9 C7 C1 . . 107.8(3) ?
C8 C7 C6 . . 113.8(3) ?
C9 C7 C6 . . 110.0(3) ?
C1 C7 C6 . . 108.9(3) ?
C7 C8 H8A . . 109.5 ?
C7 C8 H8B . . 109.5 ?
H8A C8 H8B . . 109.5 ?
C7 C8 H8C . . 109.5 ?
H8A C8 H8C . . 109.5 ?
H8B C8 H8C . . 109.5 ?
C7 C9 H9A . . 109.5 ?
C7 C9 H9B . . 109.5 ?
H9A C9 H9B . . 109.5 ?
C7 C9 H9C . . 109.5 ?
H9A C9 H9C . . 109.5 ?
H9B C9 H9C . . 109.5 ?
C6 C10 C11 . . 110.1(3) ?
C6 C10 H10A . . 109.6 ?
C11 C10 H10A . . 109.6 ?
C6 C10 H10B . . 109.6 ?
C11 C10 H10B . . 109.6 ?
H10A C10 H10B . . 108.2 ?
C10 C11 C12 . . 113.6(3) ?
C10 C11 H11A . . 108.9 ?
C12 C11 H11A . . 108.9 ?
C10 C11 H11B . . 108.9 ?
C12 C11 H11B . . 108.9 ?
H11A C11 H11B . . 107.7 ?
C11 C12 C13 . . 107.5(3) ?
C11 C12 C14 . . 108.6(3) ?
C13 C12 C14 . . 112.7(3) ?
C11 C12 C18 . . 110.3(3) ?
C13 C12 C18 . . 109.8(3) ?
C14 C12 C18 . . 108.0(3) ?
C12 C13 H13A . . 109.5 ?
C12 C13 H13B . . 109.5 ?
H13A C13 H13B . . 109.5 ?
C12 C13 H13C . . 109.5 ?
H13A C13 H13C . . 109.5 ?
H13B C13 H13C . . 109.5 ?
C15 C14 C12 . . 111.8(3) ?
C15 C14 C4 . . 114.2(3) ?
C12 C14 C4 . . 115.6(3) ?
C15 C14 H14 . . 104.6 ?
C12 C14 H14 . . 104.6 ?
C4 C14 H14 . . 104.6 ?
C16 C15 C14 . . 112.3(3) ?
C16 C15 H15A . . 109.1 ?
C14 C15 H15A . . 109.1 ?
C16 C15 H15B . . 109.1 ?
C14 C15 H15B . . 109.1 ?
H15A C15 H15B . . 107.9 ?
C17 C16 C15 . . 110.0(3) ?
C17 C16 H16A . . 109.7 ?
C15 C16 H16A . . 109.7 ?
C17 C16 H16B . . 109.7 ?
C15 C16 H16B . . 109.7 ?
H16A C16 H16B . . 108.2 ?
C16 C17 C18 . . 111.5(3) ?
C16 C17 C22 . . 119.3(3) ?
C18 C17 C22 . . 105.1(3) ?
C16 C17 H17 . . 106.7 ?
C18 C17 H17 . . 106.7 ?
C22 C17 H17 . . 106.7 ?
C20 C18 C19 . . 106.4(3) ?
C20 C18 C17 . . 100.1(3) ?
C19 C18 C17 . . 110.5(3) ?
C20 C18 C12 . . 117.7(3) ?
C19 C18 C12 . . 111.9(3) ?
C17 C18 C12 . . 109.5(3) ?
C18 C19 H19A . . 109.5 ?
C18 C19 H19B . . 109.5 ?
H19A C19 H19B . . 109.5 ?
C18 C19 H19C . . 109.5 ?
H19A C19 H19C . . 109.5 ?
H19B C19 H19C . . 109.5 ?
C21 C20 C18 . . 104.1(3) ?
C21 C20 H20A . . 110.9 ?
C18 C20 H20A . . 110.9 ?
C21 C20 H20B . . 110.9 ?
C18 C20 H20B . . 110.9 ?
H20A C20 H20B . . 108.9 ?
C20 C21 C22 . . 106.3(3) ?
C20 C21 H21A . . 110.5 ?
C22 C21 H21A . . 110.5 ?
C20 C21 H21B . . 110.5 ?
C22 C21 H21B . . 110.5 ?
H21A C21 H21B . . 108.7 ?
C23 C22 C17 . . 115.4(3) ?
C23 C22 C21 . . 112.3(3) ?
C17 C22 C21 . . 103.7(3) ?
C23 C22 H22 . . 108.4 ?
C17 C22 H22 . . 108.4 ?
C21 C22 H22 . . 108.4 ?
O3 C23 C24 . . 106.5(3) ?
O3 C23 C25 . . 102.5(3) ?
C24 C23 C25 . . 112.4(3) ?
O3 C23 C22 . . 106.0(3) ?
C24 C23 C22 . . 114.5(3) ?
C25 C23 C22 . . 113.7(3) ?
C23 C24 H24A . . 109.5 ?
C23 C24 H24B . . 109.5 ?
H24A C24 H24B . . 109.5 ?
C23 C24 H24C . . 109.5 ?
H24A C24 H24C . . 109.5 ?
H24B C24 H24C . . 109.5 ?
C26 C25 C23 . . 104.0(3) ?
C26 C25 H25A . . 111.0 ?
C23 C25 H25A . . 111.0 ?
C26 C25 H25B . . 111.0 ?
C23 C25 H25B . . 111.0 ?
H25A C25 H25B . . 109.0 ?
C27 C26 C25 . . 103.0(3) ?
C27 C26 H26A . . 111.2 ?
C25 C26 H26A . . 111.2 ?
C27 C26 H26B . . 111.2 ?
C25 C26 H26B . . 111.2 ?
H26A C26 H26B . . 109.1 ?
O2 C27 O3 . . 121.3(4) ?
O2 C27 C26 . . 127.8(4) ?
O3 C27 C26 . . 110.9(3) ?
O4 C28 C29 . . 107.1(3) ?
O4 C28 C34 . . 112.0(3) ?
C29 C28 C34 . . 112.9(3) ?
O4 C28 H28 . . 108.2 ?
C29 C28 H28 . . 108.2 ?
C34 C28 H28 . . 108.2 ?
C28 C29 C30 . . 113.2(3) ?
C28 C29 H29A . . 108.9 ?
C30 C29 H29A . . 108.9 ?
C28 C29 H29B . . 108.9 ?
C30 C29 H29B . . 108.9 ?
H29A C29 H29B . . 107.8 ?
C29 C30 C31 . . 113.2(3) ?
C29 C30 H30A . . 108.9 ?
C31 C30 H30A . . 108.9 ?
C29 C30 H30B . . 108.9 ?
C31 C30 H30B . . 108.9 ?
H30A C30 H30B . . 107.7 ?
C30 C31 C32 . . 108.0(3) ?
C30 C31 C33 . . 107.1(3) ?
C32 C31 C33 . . 114.6(3) ?
C30 C31 C41 . . 108.5(3) ?
C32 C31 C41 . . 111.9(3) ?
C33 C31 C41 . . 106.5(3) ?
C31 C32 H32A . . 109.5 ?
C31 C32 H32B . . 109.5 ?
H32A C32 H32B . . 109.5 ?
C31 C32 H32C . . 109.5 ?
H32A C32 H32C . . 109.5 ?
H32B C32 H32C . . 109.5 ?
C37 C33 C34 . . 113.4(3) ?
C37 C33 C31 . . 111.6(3) ?
C34 C33 C31 . . 116.8(3) ?
C37 C33 H33 . . 104.5 ?
C34 C33 H33 . . 104.5 ?
C31 C33 H33 . . 104.5 ?
C36 C34 C35 . . 106.2(3) ?
C36 C34 C28 . . 108.5(3) ?
C35 C34 C28 . . 108.7(3) ?
C36 C34 C33 . . 109.7(3) ?
C35 C34 C33 . . 115.1(3) ?
C28 C34 C33 . . 108.5(3) ?
C34 C35 H35A . . 109.5 ?
C34 C35 H35B . . 109.5 ?
H35A C35 H35B . . 109.5 ?
C34 C35 H35C . . 109.5 ?
H35A C35 H35C . . 109.5 ?
H35B C35 H35C . . 109.5 ?
C34 C36 H36A . . 109.5 ?
C34 C36 H36B . . 109.5 ?
H36A C36 H36B . . 109.5 ?
C34 C36 H36C . . 109.5 ?
H36A C36 H36C . . 109.5 ?
H36B C36 H36C . . 109.5 ?
C38 C37 C33 . . 110.5(3) ?
C38 C37 H37A . . 109.6 ?
C33 C37 H37A . . 109.6 ?
C38 C37 H37B . . 109.6 ?
C33 C37 H37B . . 109.6 ?
H37A C37 H37B . . 108.1 ?
C39 C38 C37 . . 113.6(3) ?
C39 C38 H38A . . 108.9 ?
C37 C38 H38A . . 108.9 ?
C39 C38 H38B . . 108.9 ?
C37 C38 H38B . . 108.9 ?
H38A C38 H38B . . 107.7 ?
C38 C39 C40 . . 107.8(3) ?
C38 C39 C41 . . 109.1(3) ?
C40 C39 C41 . . 111.9(3) ?
C38 C39 C45 . . 110.8(3) ?
C40 C39 C45 . . 110.2(3) ?
C41 C39 C45 . . 107.1(3) ?
C39 C40 H40A . . 109.5 ?
C39 C40 H40B . . 109.5 ?
H40A C40 H40B . . 109.5 ?
C39 C40 H40C . . 109.5 ?
H40A C40 H40C . . 109.5 ?
H40B C40 H40C . . 109.5 ?
C42 C41 C39 . . 111.6(3) ?
C42 C41 C31 . . 114.8(3) ?
C39 C41 C31 . . 115.9(3) ?
C42 C41 H41 . . 104.3 ?
C39 C41 H41 . . 104.3 ?
C31 C41 H41 . . 104.3 ?
C43 C42 C41 . . 113.2(3) ?
C43 C42 H42A . . 108.9 ?
C41 C42 H42A . . 108.9 ?
C43 C42 H42B . . 108.9 ?
C41 C42 H42B . . 108.9 ?
H42A C42 H42B . . 107.7 ?
C44 C43 C42 . . 109.3(3) ?
C44 C43 H43A . . 109.8 ?
C42 C43 H43A . . 109.8 ?
C44 C43 H43B . . 109.8 ?
C42 C43 H43B . . 109.8 ?
H43A C43 H43B . . 108.3 ?
C43 C44 C45 . . 110.7(3) ?
C43 C44 C49 . . 120.1(3) ?
C45 C44 C49 . . 105.3(3) ?
C43 C44 H44 . . 106.6 ?
C45 C44 H44 . . 106.6 ?
C49 C44 H44 . . 106.6 ?
C47 C45 C44 . . 100.1(3) ?
C47 C45 C46 . . 106.2(3) ?
C44 C45 C46 . . 110.7(3) ?
C47 C45 C39 . . 117.5(3) ?
C44 C45 C39 . . 110.1(3) ?
C46 C45 C39 . . 111.6(3) ?
C45 C46 H46A . . 109.5 ?
C45 C46 H46B . . 109.5 ?
H46A C46 H46B . . 109.5 ?
C45 C46 H46C . . 109.5 ?
H46A C46 H46C . . 109.5 ?
H46B C46 H46C . . 109.5 ?
C45 C47 C48 . . 103.0(3) ?
C45 C47 H47A . . 111.2 ?
C48 C47 H47A . . 111.2 ?
C45 C47 H47B . . 111.2 ?
C48 C47 H47B . . 111.2 ?
H47A C47 H47B . . 109.1 ?
C47 C48 C49 . . 105.3(3) ?
C47 C48 H48A . . 110.7 ?
C49 C48 H48A . . 110.7 ?
C47 C48 H48B . . 110.7 ?
C49 C48 H48B . . 110.7 ?
H48A C48 H48B . . 108.8 ?
C50 C49 C44 . . 115.2(3) ?
C50 C49 C48 . . 112.6(3) ?
C44 C49 C48 . . 104.3(3) ?
C50 C49 H49 . . 108.1 ?
C44 C49 H49 . . 108.1 ?
C48 C49 H49 . . 108.1 ?
O6 C50 C51 . . 106.0(3) ?
O6 C50 C49 . . 106.5(3) ?
C51 C50 C49 . . 114.7(3) ?
O6 C50 C52 . . 103.3(3) ?
C51 C50 C52 . . 111.9(3) ?
C49 C50 C52 . . 113.3(3) ?
C50 C51 H51A . . 109.5 ?
C50 C51 H51B . . 109.5 ?
H51A C51 H51B . . 109.5 ?
C50 C51 H51C . . 109.5 ?
H51A C51 H51C . . 109.5 ?
H51B C51 H51C . . 109.5 ?
C53 C52 C50 . . 103.7(3) ?
C53 C52 H52A . . 111.0 ?
C50 C52 H52A . . 111.0 ?
C53 C52 H52B . . 111.0 ?
C50 C52 H52B . . 111.0 ?
H52A C52 H52B . . 109.0 ?
C54 C53 C52 . . 103.8(3) ?
C54 C53 H53A . . 111.0 ?
C52 C53 H53A . . 111.0 ?
C54 C53 H53B . . 111.0 ?
C52 C53 H53B . . 111.0 ?
H53A C53 H53B . . 109.0 ?
O5 C54 O6 . . 121.0(3) ?
O5 C54 C53 . . 128.2(4) ?
O6 C54 C53 . . 110.8(3) ?

loop_
_geom_bond_atom_site_label_1
_geom_bond_atom_site_label_2
_geom_bond_site_symmetry_2
_geom_bond_distance
_geom_bond_publ_flag
O1 C1 . 1.441(5) ?
O1 H1 . 0.8400 ?
O2 C27 . 1.216(4) ?
O3 C27 . 1.343(5) ?
O3 C23 . 1.485(4) ?
O4 C28 . 1.437(5) ?
O4 H4 . 0.8400 ?
O5 C54 . 1.213(5) ?
O6 C54 . 1.343(4) ?
O6 C50 . 1.486(4) ?
C1 C2 . 1.516(6) ?
C1 C7 . 1.539(5) ?
C1 H1A . 1.0000 ?
C2 C3 . 1.537(5) ?
C2 H2A . 0.9900 ?
C2 H2B . 0.9900 ?
C3 C4 . 1.536(5) ?
C3 H3A . 0.9900 ?
C3 H3B . 0.9900 ?
C4 C5 . 1.549(5) ?
C4 C6 . 1.562(5) ?
C4 C14 . 1.574(5) ?
C5 H5A . 0.9800 ?
C5 H5B . 0.9800 ?
C5 H5C . 0.9800 ?
C6 C10 . 1.527(5) ?
C6 C7 . 1.560(5) ?
C6 H6 . 1.0000 ?
C7 C8 . 1.533(5) ?
C7 C9 . 1.539(5) ?
C8 H8A . 0.9800 ?
C8 H8B . 0.9800 ?
C8 H8C . 0.9800 ?
C9 H9A . 0.9800 ?
C9 H9B . 0.9800 ?
C9 H9C . 0.9800 ?
C10 C11 . 1.535(5) ?
C10 H10A . 0.9900 ?
C10 H10B . 0.9900 ?
C11 C12 . 1.537(5) ?
C11 H11A . 0.9900 ?
C11 H11B . 0.9900 ?
C12 C13 . 1.546(5) ?
C12 C14 . 1.567(5) ?
C12 C18 . 1.572(5) ?
C13 H13A . 0.9800 ?
C13 H13B . 0.9800 ?
C13 H13C . 0.9800 ?
C14 C15 . 1.545(5) ?
C14 H14 . 1.0000 ?
C15 C16 . 1.540(5) ?
C15 H15A . 0.9900 ?
C15 H15B . 0.9900 ?
C16 C17 . 1.509(5) ?
C16 H16A . 0.9900 ?
C16 H16B . 0.9900 ?
C17 C18 . 1.548(5) ?
C17 C22 . 1.552(5) ?
C17 H17 . 1.0000 ?
C18 C20 . 1.542(5) ?
C18 C19 . 1.544(5) ?
C19 H19A . 0.9800 ?
C19 H19B . 0.9800 ?
C19 H19C . 0.9800 ?
C20 C21 . 1.538(5) ?
C20 H20A . 0.9900 ?
C20 H20B . 0.9900 ?
C21 C22 . 1.572(5) ?
C21 H21A . 0.9900 ?
C21 H21B . 0.9900 ?
C22 C23 . 1.531(5) ?
C22 H22 . 1.0000 ?
C23 C24 . 1.522(5) ?
C23 C25 . 1.532(6) ?
C24 H24A . 0.9800 ?
C24 H24B . 0.9800 ?
C24 H24C . 0.9800 ?
C25 C26 . 1.524(5) ?
C25 H25A . 0.9900 ?
C25 H25B . 0.9900 ?
C26 C27 . 1.499(6) ?
C26 H26A . 0.9900 ?
C26 H26B . 0.9900 ?
C28 C29 . 1.510(5) ?
C28 C34 . 1.548(5) ?
C28 H28 . 1.0000 ?
C29 C30 . 1.537(5) ?
C29 H29A . 0.9900 ?
C29 H29B . 0.9900 ?
C30 C31 . 1.543(5) ?
C30 H30A . 0.9900 ?
C30 H30B . 0.9900 ?
C31 C32 . 1.542(5) ?
C31 C33 . 1.557(5) ?
C31 C41 . 1.579(5) ?
C32 H32A . 0.9800 ?
C32 H32B . 0.9800 ?
C32 H32C . 0.9800 ?
C33 C37 . 1.537(5) ?
C33 C34 . 1.554(5) ?
C33 H33 . 1.0000 ?
C34 C36 . 1.537(6) ?
C34 C35 . 1.543(5) ?
C35 H35A . 0.9800 ?
C35 H35B . 0.9800 ?
C35 H35C . 0.9800 ?
C36 H36A . 0.9800 ?
C36 H36B . 0.9800 ?
C36 H36C . 0.9800 ?
C37 C38 . 1.532(5) ?
C37 H37A . 0.9900 ?
C37 H37B . 0.9900 ?
C38 C39 . 1.524(5) ?
C38 H38A . 0.9900 ?
C38 H38B . 0.9900 ?
C39 C40 . 1.544(5) ?
C39 C41 . 1.579(5) ?
C39 C45 . 1.578(5) ?
C40 H40A . 0.9800 ?
C40 H40B . 0.9800 ?
C40 H40C . 0.9800 ?
C41 C42 . 1.536(5) ?
C41 H41 . 1.0000 ?
C42 C43 . 1.537(5) ?
C42 H42A . 0.9900 ?
C42 H42B . 0.9900 ?
C43 C44 . 1.530(5) ?
C43 H43A . 0.9900 ?
C43 H43B . 0.9900 ?
C44 C45 . 1.540(5) ?
C44 C49 . 1.552(5) ?
C44 H44 . 1.0000 ?
C45 C47 . 1.538(5) ?
C45 C46 . 1.551(5) ?
C46 H46A . 0.9800 ?
C46 H46B . 0.9800 ?
C46 H46C . 0.9800 ?
C47 C48 . 1.535(5) ?
C47 H47A . 0.9900 ?
C47 H47B . 0.9900 ?
C48 C49 . 1.563(5) ?
C48 H48A . 0.9900 ?
C48 H48B . 0.9900 ?
C49 C50 . 1.528(5) ?
C49 H49 . 1.0000 ?
C50 C51 . 1.514(6) ?
C50 C52 . 1.539(5) ?
C51 H51A . 0.9800 ?
C51 H51B . 0.9800 ?
C51 H51C . 0.9800 ?
C52 C53 . 1.523(5) ?
C52 H52A . 0.9900 ?
C52 H52B . 0.9900 ?
C53 C54 . 1.500(6) ?
C53 H53A . 0.9900 ?
C53 H53B . 0.9900 ?

loop_
_geom_hbond_atom_site_label_D
_geom_hbond_atom_site_label_H
_geom_hbond_atom_site_label_A
_geom_hbond_site_symmetry_A
_geom_hbond_distance_DH
_geom_hbond_distance_HA
_geom_hbond_distance_DA
_geom_hbond_angle_DHA
_geom_hbond_publ_flag
O1 H1 O4 3_466 0.84 2.02 2.836(4) 163 yes
O4 H4 O2 . 0.84 2.03 2.858(4) 169 yes

loop_
_geom_torsion_atom_site_label_1
_geom_torsion_atom_site_label_2
_geom_torsion_atom_site_label_3
_geom_torsion_atom_site_label_4
_geom_torsion_site_symmetry_1
_geom_torsion_site_symmetry_2
_geom_torsion_site_symmetry_3
_geom_torsion_site_symmetry_4
_geom_torsion
_geom_torsion_publ_flag
O1 C1 C2 C3 . . . . -67.4(4) ?
C7 C1 C2 C3 . . . . 55.4(4) ?
C1 C2 C3 C4 . . . . -57.9(4) ?
C2 C3 C4 C5 . . . . -70.1(4) ?
C2 C3 C4 C6 . . . . 54.3(4) ?
C2 C3 C4 C14 . . . . 168.3(3) ?
C3 C4 C6 C10 . . . . 174.8(3) ?
C5 C4 C6 C10 . . . . -65.4(4) ?
C14 C4 C6 C10 . . . . 59.3(4) ?
C3 C4 C6 C7 . . . . -53.0(4) ?
C5 C4 C6 C7 . . . . 66.8(4) ?
C14 C4 C6 C7 . . . . -168.4(3) ?
O1 C1 C7 C8 . . . . -164.7(3) ?
C2 C1 C7 C8 . . . . 74.5(4) ?
O1 C1 C7 C9 . . . . -49.0(4) ?
C2 C1 C7 C9 . . . . -169.8(3) ?
O1 C1 C7 C6 . . . . 70.3(4) ?
C2 C1 C7 C6 . . . . -50.5(4) ?
C10 C6 C7 C8 . . . . 59.9(4) ?
C4 C6 C7 C8 . . . . -71.2(4) ?
C10 C6 C7 C9 . . . . -59.8(4) ?
C4 C6 C7 C9 . . . . 169.1(3) ?
C10 C6 C7 C1 . . . . -177.7(3) ?
C4 C6 C7 C1 . . . . 51.2(4) ?
C7 C6 C10 C11 . . . . 164.0(3) ?
C4 C6 C10 C11 . . . . -62.2(4) ?
C6 C10 C11 C12 . . . . 58.0(4) ?
C10 C11 C12 C13 . . . . 70.9(4) ?
C10 C11 C12 C14 . . . . -51.3(4) ?
C10 C11 C12 C18 . . . . -169.4(3) ?
C11 C12 C14 C15 . . . . -175.2(3) ?
C13 C12 C14 C15 . . . . 65.8(4) ?
C18 C12 C14 C15 . . . . -55.6(4) ?
C11 C12 C14 C4 . . . . 51.9(4) ?
C13 C12 C14 C4 . . . . -67.0(4) ?
C18 C12 C14 C4 . . . . 171.6(3) ?
C3 C4 C14 C15 . . . . 57.8(4) ?
C5 C4 C14 C15 . . . . -61.0(4) ?
C6 C4 C14 C15 . . . . 172.6(3) ?
C3 C4 C14 C12 . . . . -170.5(3) ?
C5 C4 C14 C12 . . . . 70.7(4) ?
C6 C4 C14 C12 . . . . -55.7(4) ?
C12 C14 C15 C16 . . . . 54.6(4) ?
C4 C14 C15 C16 . . . . -171.9(3) ?
C14 C15 C16 C17 . . . . -54.7(4) ?
C15 C16 C17 C18 . . . . 58.4(4) ?
C15 C16 C17 C22 . . . . -178.7(3) ?
C16 C17 C18 C20 . . . . 174.1(3) ?
C22 C17 C18 C20 . . . . 43.4(3) ?
C16 C17 C18 C19 . . . . 62.1(4) ?
C22 C17 C18 C19 . . . . -68.5(4) ?
C16 C17 C18 C12 . . . . -61.6(4) ?
C22 C17 C18 C12 . . . . 167.7(3) ?
C11 C12 C18 C20 . . . . -69.8(4) ?
C13 C12 C18 C20 . . . . 48.5(4) ?
C14 C12 C18 C20 . . . . 171.7(3) ?
C11 C12 C18 C19 . . . . 54.0(4) ?
C13 C12 C18 C19 . . . . 172.2(3) ?
C14 C12 C18 C19 . . . . -64.6(4) ?
C11 C12 C18 C17 . . . . 176.9(3) ?
C13 C12 C18 C17 . . . . -64.9(4) ?
C14 C12 C18 C17 . . . . 58.4(4) ?
C19 C18 C20 C21 . . . . 71.8(4) ?
C17 C18 C20 C21 . . . . -43.3(4) ?
C12 C18 C20 C21 . . . . -161.8(3) ?
C18 C20 C21 C22 . . . . 27.6(4) ?
C16 C17 C22 C23 . . . . 84.2(4) ?
C18 C17 C22 C23 . . . . -149.9(3) ?
C16 C17 C22 C21 . . . . -152.6(3) ?
C18 C17 C22 C21 . . . . -26.7(4) ?
C20 C21 C22 C23 . . . . 124.6(3) ?
C20 C21 C22 C17 . . . . -0.6(4) ?
C27 O3 C23 C24 . . . . -140.5(3) ?
C27 O3 C23 C25 . . . . -22.2(4) ?
C27 O3 C23 C22 . . . . 97.2(3) ?
C17 C22 C23 O3 . . . . 168.6(3) ?
C21 C22 C23 O3 . . . . 50.1(4) ?
C17 C22 C23 C24 . . . . 51.5(4) ?
C21 C22 C23 C24 . . . . -67.0(4) ?
C17 C22 C23 C25 . . . . -79.6(4) ?
C21 C22 C23 C25 . . . . 161.9(3) ?
O3 C23 C25 C26 . . . . 29.3(4) ?
C24 C23 C25 C26 . . . . 143.3(3) ?
C22 C23 C25 C26 . . . . -84.6(4) ?
C23 C25 C26 C27 . . . . -26.3(4) ?
C23 O3 C27 O2 . . . . -173.8(3) ?
C23 O3 C27 C26 . . . . 5.6(4) ?
C25 C26 C27 O2 . . . . -167.0(4) ?
C25 C26 C27 O3 . . . . 13.6(4) ?
O4 C28 C29 C30 . . . . -69.8(4) ?
C34 C28 C29 C30 . . . . 53.9(4) ?
C28 C29 C30 C31 . . . . -55.4(4) ?
C29 C30 C31 C32 . . . . -71.5(4) ?
C29 C30 C31 C33 . . . . 52.4(4) ?
C29 C30 C31 C41 . . . . 167.0(3) ?
C30 C31 C33 C37 . . . . 173.2(3) ?
C32 C31 C33 C37 . . . . -67.0(4) ?
C41 C31 C33 C37 . . . . 57.3(4) ?
C30 C31 C33 C34 . . . . -54.0(4) ?
C32 C31 C33 C34 . . . . 65.7(4) ?
C41 C31 C33 C34 . . . . -170.0(3) ?
O4 C28 C34 C36 . . . . -49.2(4) ?
C29 C28 C34 C36 . . . . -170.2(3) ?
O4 C28 C34 C35 . . . . -164.3(3) ?
C29 C28 C34 C35 . . . . 74.7(4) ?
O4 C28 C34 C33 . . . . 69.9(4) ?
C29 C28 C34 C33 . . . . -51.1(4) ?
C37 C33 C34 C36 . . . . -56.2(4) ?
C31 C33 C34 C36 . . . . 171.9(3) ?
C37 C33 C34 C35 . . . . 63.5(5) ?
C31 C33 C34 C35 . . . . -68.4(4) ?
C37 C33 C34 C28 . . . . -174.5(3) ?
C31 C33 C34 C28 . . . . 53.6(4) ?
C34 C33 C37 C38 . . . . 164.2(3) ?
C31 C33 C37 C38 . . . . -61.4(4) ?
C33 C37 C38 C39 . . . . 58.1(4) ?
C37 C38 C39 C40 . . . . 70.5(4) ?
C37 C38 C39 C41 . . . . -51.2(4) ?
C37 C38 C39 C45 . . . . -168.8(3) ?
C38 C39 C41 C42 . . . . -175.3(3) ?
C40 C39 C41 C42 . . . . 65.5(4) ?
C45 C39 C41 C42 . . . . -55.4(4) ?
C38 C39 C41 C31 . . . . 50.7(4) ?
C40 C39 C41 C31 . . . . -68.5(4) ?
C45 C39 C41 C31 . . . . 170.7(3) ?
C30 C31 C41 C42 . . . . 59.1(4) ?
C32 C31 C41 C42 . . . . -60.0(4) ?
C33 C31 C41 C42 . . . . 174.0(3) ?
C30 C31 C41 C39 . . . . -168.4(3) ?
C32 C31 C41 C39 . . . . 72.6(4) ?
C33 C31 C41 C39 . . . . -53.4(4) ?
C39 C41 C42 C43 . . . . 55.0(4) ?
C31 C41 C42 C43 . . . . -170.5(3) ?
C41 C42 C43 C44 . . . . -54.9(4) ?
C42 C43 C44 C45 . . . . 58.5(4) ?
C42 C43 C44 C49 . . . . -178.4(3) ?
C43 C44 C45 C47 . . . . 172.8(3) ?
C49 C44 C45 C47 . . . . 41.5(3) ?
C43 C44 C45 C46 . . . . 61.0(4) ?
C49 C44 C45 C46 . . . . -70.3(4) ?
C43 C44 C45 C39 . . . . -62.9(4) ?
C49 C44 C45 C39 . . . . 165.8(3) ?
C38 C39 C45 C47 . . . . -68.2(4) ?
C40 C39 C45 C47 . . . . 51.1(4) ?
C41 C39 C45 C47 . . . . 173.0(3) ?
C38 C39 C45 C44 . . . . 178.2(3) ?
C40 C39 C45 C44 . . . . -62.5(4) ?
C41 C39 C45 C44 . . . . 59.4(4) ?
C38 C39 C45 C46 . . . . 54.8(4) ?
C40 C39 C45 C46 . . . . 174.1(3) ?
C41 C39 C45 C46 . . . . -64.0(4) ?
C44 C45 C47 C48 . . . . -46.3(4) ?
C46 C45 C47 C48 . . . . 68.9(4) ?
C39 C45 C47 C48 . . . . -165.4(3) ?
C45 C47 C48 C49 . . . . 34.1(4) ?
C43 C44 C49 C50 . . . . 89.6(4) ?
C45 C44 C49 C50 . . . . -144.8(3) ?
C43 C44 C49 C48 . . . . -146.5(3) ?
C45 C44 C49 C48 . . . . -20.8(4) ?
C47 C48 C49 C50 . . . . 117.4(3) ?
C47 C48 C49 C44 . . . . -8.2(4) ?
C54 O6 C50 C51 . . . . -98.6(4) ?
C54 O6 C50 C49 . . . . 138.8(3) ?
C54 O6 C50 C52 . . . . 19.2(4) ?
C44 C49 C50 O6 . . . . 69.1(4) ?
C48 C49 C50 O6 . . . . -50.3(4) ?
C44 C49 C50 C51 . . . . -47.8(5) ?
C48 C49 C50 C51 . . . . -167.3(3) ?
C44 C49 C50 C52 . . . . -178.0(3) ?
C48 C49 C50 C52 . . . . 62.6(4) ?
O6 C50 C52 C53 . . . . -26.6(4) ?
C51 C50 C52 C53 . . . . 87.0(4) ?
C49 C50 C52 C53 . . . . -141.5(3) ?
C50 C52 C53 C54 . . . . 24.8(4) ?
C50 O6 C54 O5 . . . . 176.5(4) ?
C50 O6 C54 C53 . . . . -3.4(4) ?
C52 C53 C54 O5 . . . . 166.0(4) ?
C52 C53 C54 O6 . . . . -14.1(5) ?
